data_1555268
loop_
_publ_author_name
'Cui, Peng'
'McMahon, David P.'
'Spackman, Peter R.'
'Alston, Ben M.'
'Little, Marc A.'
'Day, Graeme M.'
'Cooper, Andrew I.'

_publ_section_title
;
 Mining predicted crystal structure landscapes with high throughput
 crystallisation: old molecules, new insights
;
_journal_issue 43
_journal_name_full 'Chemical Science'
_journal_page_first 9988
_journal_paper_doi 10.1039/C9SC02832C
_journal_volume 10
_journal_year 2019
_chemical_formula_moiety 'C9 H6 O0, 7.5(O)'
_chemical_formula_sum 'C9 H6 O13.5'
_chemical_formula_weight 330.14
_space_group_crystal_system monoclinic
_space_group_IT_number 12
_space_group_name_Hall '-C 2y'
_space_group_name_H-M_alt 'C 1 2/m 1'
_atom_sites_solution_hydrogens mixed
_audit_creation_date 2019-02-05
_audit_creation_method
;
Olex2 1.2
(compiled 2018.05.29 svn.r3508 for OlexSys, GUI svn.r5506)
;
_audit_update_record
;
2019-05-10 deposited with the CCDC.	2019-08-20 downloaded from the CCDC.
;
_cell_angle_alpha 90
_cell_angle_beta 93.617(4)
_cell_angle_gamma 90
_cell_formula_units_Z 4
_cell_length_a 25.869(4)
_cell_length_b 16.419(3)
_cell_length_c 3.6060(6)
_cell_measurement_reflns_used 5675
_cell_measurement_temperature 100
_cell_measurement_theta_max 27.495
_cell_measurement_theta_min 2.481
_cell_volume 1528.6(4)
_computing_cell_refinement 'SAINT v8.34A (Bruker, 2013)'
_computing_data_collection 'CrystalClear-SM Expert 2.0 r7 (Rigaku, 2011)'
_computing_data_reduction 'SAINT v8.34A (Bruker, 2013)'
_computing_molecular_graphics 'Olex2 (Dolomanov et al., 2009)'
_computing_publication_material 'Olex2 (Dolomanov et al., 2009)'
_computing_structure_refinement 'XL (Sheldrick, 2008)'
_diffrn_ambient_temperature 100
_diffrn_detector CCD
_diffrn_detector_area_resol_mean 28.5714
_diffrn_detector_type 'Rigaku Saturn724+'
_diffrn_measured_fraction_theta_full 0.993
_diffrn_measured_fraction_theta_max 0.994
_diffrn_measurement_device 'AFC12 (Right): Kappa 3 circle'
_diffrn_measurement_device_type 'Rigaku Saturn724+ (2x2 bin mode)'
_diffrn_measurement_method 'profile data from \w-scans'
_diffrn_measurement_specimen_support 'Mitegen 50um'
_diffrn_radiation_collimation 0.3
_diffrn_radiation_monochromator Confocal
_diffrn_radiation_probe x-ray
_diffrn_radiation_type MoK\a
_diffrn_radiation_wavelength 0.71073
_diffrn_reflns_av_unetI/netI 0.0431
_diffrn_reflns_Laue_measured_fraction_full 0.993
_diffrn_reflns_Laue_measured_fraction_max 0.994
_diffrn_reflns_limit_h_max 32
_diffrn_reflns_limit_h_min -31
_diffrn_reflns_limit_k_max 20
_diffrn_reflns_limit_k_min 0
_diffrn_reflns_limit_l_max 4
_diffrn_reflns_limit_l_min 0
_diffrn_reflns_number 1664
_diffrn_reflns_point_group_measured_fraction_full 0.993
_diffrn_reflns_point_group_measured_fraction_max 0.994
_diffrn_reflns_theta_full 25.242
_diffrn_reflns_theta_max 26.370
_diffrn_reflns_theta_min 2.481
_diffrn_source 'Rotating Anode'
_diffrn_source_current 24.0
_diffrn_source_power 1.2
_diffrn_source_target Mo
_diffrn_source_type 'Rotating Anode'
_diffrn_source_voltage 50.0
_diffrn_standards_number 0
_exptl_absorpt_coefficient_mu 0.143
_exptl_absorpt_correction_T_max 0.745552
_exptl_absorpt_correction_T_min 0.461222
_exptl_absorpt_correction_type multi-scan
_exptl_absorpt_process_details
;
 TWINABS-2012/1 (Bruker,2012) was used for absorption correction.
Final HKLF 4 output contains 16286 reflections, Rint = 0.0561
 (11151 with I > 3sig(I), Rint = 0.0547)
;
_exptl_crystal_colour colourless
_exptl_crystal_colour_primary colourless
_exptl_crystal_density_diffrn 1.435
_exptl_crystal_description block
_exptl_crystal_F_000 672
_exptl_crystal_size_max 0.17
_exptl_crystal_size_mid 0.11
_exptl_crystal_size_min 0.09
_refine_diff_density_max 0.317
_refine_diff_density_min -0.415
_refine_diff_density_rms 0.072
_refine_ls_extinction_method none
_refine_ls_goodness_of_fit_ref 1.070
_refine_ls_hydrogen_treatment mixed
_refine_ls_matrix_type full
_refine_ls_number_parameters 137
_refine_ls_number_reflns 1664
_refine_ls_number_restraints 1
_refine_ls_restrained_S_all 1.069
_refine_ls_R_factor_all 0.0727
_refine_ls_R_factor_gt 0.0688
_refine_ls_shift/su_max 0.000
_refine_ls_shift/su_mean 0.000
_refine_ls_structure_factor_coef Fsqd
_refine_ls_weighting_details 'w=1/[\s^2^(Fo^2^)+(0.1231P)^2^+2.1499P] where P=(Fo^2^+2Fc^2^)/3'
_refine_ls_weighting_scheme calc
_refine_ls_wR_factor_gt 0.1992
_refine_ls_wR_factor_ref 0.2049
_reflns_Friedel_coverage 0.000
_reflns_number_gt 1533
_reflns_number_total 1664
_reflns_threshold_expression 'I > 2\s(I)'
_cod_data_source_file c9sc02832c2.cif
_cod_data_source_block TMA_7-35_Dioxane-1-3-dimethoxybenzene_C2m_100K_publ
_cod_original_formula_sum 'C9 H6 O13.50'
_cod_database_code 1555268
_shelx_shelxl_version_number 2014/7
_shelx_space_group_comment
;
The symmetry employed for this shelxl refinement is uniquely defined
by the following loop, which should always be used as a source of
symmetry information in preference to the above space-group names.
They are only intended as comments.
;
_shelx_estimated_absorpt_t_max 0.987
_shelx_estimated_absorpt_t_min 0.976
_olex2_refinement_description
;
1. Twinned data refinement
 Scales: 0.930(4)
 0.070(4)
2. Fixed Uiso
 At 1.2 times of:
  All C(H) groups
3. Restrained distances
 O2-H2
 0.83 with sigma of 0.01
4. Others
 Fixed Sof: O1S(0.25) O9S(0.5) O2S(0.25) O8S(0.5) O3S(0.25) O6S(0.25)
 O15S(0.25) O10S(0.25) O7S(0.25) O5S(0.25) H3(0.5) O4S(0.25) O13S(0.125)
 O14S(0.125) O11S(0.125) O12S(0.125)
5.a Aromatic/amide H refined with riding coordinates:
 C3(H3A), C1(H1)
;
_olex2_submission_special_instructions 'No special instructions were received'

loop_
_space_group_symop_operation_xyz
'x, y, z'
'-x, y, -z'
'x+1/2, y+1/2, z'
'-x+1/2, y+1/2, -z'
'-x, -y, -z'
'x, -y, z'
'-x+1/2, -y+1/2, -z'
'x+1/2, -y+1/2, z'

loop_
_atom_site_label
_atom_site_type_symbol
_atom_site_fract_x
_atom_site_fract_y
_atom_site_fract_z
_atom_site_U_iso_or_equiv
_atom_site_adp_type
_atom_site_occupancy
_atom_site_site_symmetry_order
_atom_site_calc_flag
_atom_site_refinement_flags_posn
_atom_site_refinement_flags_adp
_atom_site_refinement_flags_occupancy
_atom_site_disorder_assembly
_atom_site_disorder_group
O1 O 0.75944(6) 0.65018(9) 1.0312(4) 0.0304(5) Uani 1 1 d . . . . .
O2 O 0.69473(6) 0.71677(9) 0.7191(4) 0.0323(5) Uani 1 1 d D . . . .
O3 O 0.54555(7) 0.43169(10) 0.1814(5) 0.0364(5) Uani 1 1 d . . . . .
C6 C 0.71836(8) 0.65127(11) 0.8362(5) 0.0229(5) Uani 1 1 d . . . . .
C2 C 0.69222(8) 0.57340(11) 0.7248(5) 0.0217(5) Uani 1 1 d . . . . .
C3 C 0.64285(8) 0.57376(11) 0.5452(5) 0.0221(5) Uani 1 1 d . . . . .
H3A H 0.6260 0.6238 0.4845 0.027 Uiso 1 1 calc R . . . .
C1 C 0.71705(10) 0.5000 0.8140(7) 0.0213(6) Uani 1 2 d S T P . .
H1 H 0.7507 0.5000 0.9351 0.026 Uiso 1 2 calc RS T P . .
C4 C 0.61844(10) 0.5000 0.4556(7) 0.0220(6) Uani 1 2 d S T P . .
C5 C 0.56603(11) 0.5000 0.2605(7) 0.0221(6) Uani 1 2 d S T P . .
O1S O 0.8486(9) 0.5000 0.524(6) 0.183(7) Uiso 0.5 2 d S T P A 1
O9S O 0.5669(6) 0.7705(10) 0.551(6) 0.196(6) Uiso 0.5 1 d . . . B 10
O2S O 0.8523(9) 0.5000 0.948(6) 0.184(7) Uiso 0.5 2 d S T P C 2
O8S O 0.5789(10) 0.7824(16) 0.196(9) 0.247(8) Uiso 0.5 1 d . . . D 13
O3S O 0.6319(19) 0.088(3) 0.416(13) 0.237(16) Uiso 0.25 1 d . . . E 4
O6S O 0.4090(17) 0.189(3) 0.147(15) 0.235(15) Uiso 0.25 1 d . . . F 6
O15S O 0.5030(15) 1.0000 0.722(9) 0.290(16) Uiso 0.5 2 d S T P G 15
O10S O 0.5604(11) 0.7649(17) 0.927(10) 0.159(8) Uiso 0.25 1 d . . . H 8
O7S O 0.6034(15) 0.863(2) 0.531(13) 0.202(12) Uiso 0.25 1 d . . . I 12
H2 H 0.7086(13) 0.7597(14) 0.801(10) 0.067(11) Uiso 1 1 d D . . . .
O5S O 0.3936(15) 0.857(3) 0.778(13) 0.208(13) Uiso 0.25 1 d . . . J 5
H3 H 0.517(2) 0.430(3) 0.082(17) 0.038(16) Uiso 0.5 1 d . . . . .
O4S O 0.3790(14) 0.910(2) 0.104(11) 0.210(12) Uiso 0.25 1 d . . . K 3
O13S O 0.556(3) 0.956(4) 0.08(2) 0.23(3) Uiso 0.125 1 d . . . L 16
O14S O 0.477(4) 0.907(7) 0.57(4) 0.31(5) Uiso 0.125 1 d . . . M 14
O11S O 0.5139(18) 0.768(3) 0.646(11) 0.143(13) Uiso 0.125 1 d . . . N 9
O12S O 0.5000 0.760(4) 1.0000 0.24(2) Uiso 0.25 2 d S T P O 7

loop_
_atom_site_aniso_label
_atom_site_aniso_U_11
_atom_site_aniso_U_22
_atom_site_aniso_U_33
_atom_site_aniso_U_23
_atom_site_aniso_U_13
_atom_site_aniso_U_12
O1 0.0294(9) 0.0249(8) 0.0352(8) -0.0001(6) -0.0106(6) -0.0024(5)
O2 0.0350(9) 0.0192(8) 0.0409(9) -0.0002(6) -0.0114(6) 0.0002(6)
O3 0.0279(9) 0.0359(10) 0.0436(10) 0.0001(6) -0.0117(7) -0.0063(6)
C6 0.0252(9) 0.0209(10) 0.0221(9) -0.0005(6) -0.0020(7) 0.0003(7)
C2 0.0242(10) 0.0214(11) 0.0191(8) -0.0003(6) -0.0007(7) -0.0012(7)
C3 0.0249(10) 0.0217(10) 0.0195(8) 0.0001(7) -0.0007(7) 0.0020(7)
C1 0.0195(12) 0.0240(13) 0.0198(12) 0.000 -0.0025(9) 0.000
C4 0.0212(13) 0.0263(14) 0.0183(12) 0.000 -0.0002(10) 0.000
C5 0.0220(13) 0.0233(13) 0.0209(12) 0.000 -0.0004(10) 0.000

loop_
_atom_type_symbol
_atom_type_description
_atom_type_scat_dispersion_real
_atom_type_scat_dispersion_imag
_atom_type_scat_source
C C 0.0033 0.0016 'International Tables Vol C Tables 4.2.6.8 and 6.1.1.4'
H H 0.0000 0.0000 'International Tables Vol C Tables 4.2.6.8 and 6.1.1.4'
O O 0.0106 0.0060 'International Tables Vol C Tables 4.2.6.8 and 6.1.1.4'

loop_
_geom_angle_atom_site_label_1
_geom_angle_atom_site_label_2
_geom_angle_atom_site_label_3
_geom_angle
_geom_angle_site_symmetry_1
_geom_angle_site_symmetry_3
C6 O2 H2 114(3) . .
C5 O3 H3 120(4) . .
O1 C6 O2 124.65(18) . .
O1 C6 C2 120.01(17) . .
O2 C6 C2 115.33(17) . .
C3 C2 C6 120.56(17) . .
C1 C2 C6 119.01(18) . .
C1 C2 C3 120.39(18) . .
C2 C3 H3A 120.3 . .
C4 C3 C2 119.47(18) . .
C4 C3 H3A 120.3 . .
C2 C1 C2 119.7(2) 6_565 .
C2 C1 H1 120.2 6_565 .
C2 C1 H1 120.2 . .
C3 C4 C3 120.6(2) . 6_565
C3 C4 C5 119.71(12) 6_565 .
C3 C4 C5 119.70(12) . .
O3 C5 O3 124.9(3) . 6_565
O3 C5 C4 117.57(13) 6_565 .
O3 C5 C4 117.57(13) . .

loop_
_geom_bond_atom_site_label_1
_geom_bond_atom_site_label_2
_geom_bond_distance
_geom_bond_site_symmetry_2
O1 C6 1.237(3) .
O2 C6 1.295(2) .
O2 H2 0.836(10) .
O3 C5 1.265(2) .
O3 H3 0.80(6) .
C6 C2 1.490(3) .
C2 C3 1.395(3) .
C2 C1 1.394(2) .
C3 H3A 0.9500 .
C3 C4 1.394(2) .
C1 C2 1.394(2) 6_565
C1 H1 0.9500 .
C4 C3 1.394(2) 6_565
C4 C5 1.488(4) .
C5 O3 1.265(2) 6_565
O15S O15S 1.60(6) 5_676
O13S O13S 1.44(14) 6_575
O14S O14S 1.3(2) 2_656
O11S O11S 1.24(8) 2_656

loop_
_geom_hbond_atom_site_label_D
_geom_hbond_atom_site_label_H
_geom_hbond_atom_site_label_A
_geom_hbond_distance_DH
_geom_hbond_distance_HA
_geom_hbond_distance_DA
_geom_hbond_angle_DHA
_geom_hbond_site_symmetry_A
O2 H2 O1 0.836(10) 1.782(11) 2.618(2) 178(4) 7_667
O3 H3 O3 0.80(6) 1.83(6) 2.622(3) 175(6) 2_655

loop_
_twin_individual_id
_twin_individual_mass_fraction_refined
1 0.930(4)
2 0.070(4)
